data_7718480
loop_
_publ_author_name
'Rehfu&#xdf;, Wiebke G'
'Kalytta-Mewes, Andreas'
'Kraft, Maryana'
'Nguyen, Binh Minh'
'Br&#xfc;tting, Wolfgang'
'Volkmer, Dirk'

_publ_section_title
;
 Synthesis, electronic and photophysical investigations of
 ruthenium(II)-centred heterometallic Kuratowski complexes which feature
 redox-active metal centres.
;
_journal_issue 17
_journal_name_full 'Dalton transactions (Cambridge, England : 2003)'
_journal_page_first 6910
_journal_page_last 6921
_journal_paper_doi 10.1039/d5dt00088b
_journal_volume 54
_journal_year 2025
_chemical_formula_sum 'C108 H136 B4 N42 Ru Zn4'
_chemical_formula_weight 2428.37
_space_group_crystal_system tetragonal
_space_group_IT_number 114
_space_group_name_Hall 'P -4 2n'
_space_group_name_H-M_alt 'P -4 21 c'
_atom_sites_solution_hydrogens geom
_audit_creation_method SHELXL-2018/3
_audit_update_record
;
2024-11-13 deposited with the CCDC.	2025-04-02 downloaded from the CCDC.
;
_cell_angle_alpha 90
_cell_angle_beta 90
_cell_angle_gamma 90
_cell_formula_units_Z 2
_cell_length_a 17.1921(4)
_cell_length_b 17.1921(4)
_cell_length_c 19.0664(6)
_cell_measurement_reflns_used 9749
_cell_measurement_temperature 150(2)
_cell_measurement_theta_max 28.46
_cell_measurement_theta_min 2.37
_cell_volume 5635.4(3)
_computing_cell_refinement 'SAINT V8.40B'
_computing_data_collection APEX4
_computing_data_reduction 'SAINT V8.40B'
_computing_structure_refinement 'SHELXL-2018/3 (Sheldrick, 2018)'
_computing_structure_solution 'SHELXT 2018/2 (Sheldrick, 2018)'
_diffrn_ambient_temperature 150(2)
_diffrn_measured_fraction_theta_full 0.998
_diffrn_measured_fraction_theta_max 0.993
_diffrn_measurement_device_type 'Bruker D8 Venture APEX 4'
_diffrn_radiation_type MoK\a
_diffrn_radiation_wavelength 0.71073
_diffrn_reflns_av_R_equivalents 0.0448
_diffrn_reflns_av_unetI/netI 0.0286
_diffrn_reflns_Laue_measured_fraction_full 0.998
_diffrn_reflns_Laue_measured_fraction_max 0.993
_diffrn_reflns_limit_h_max 22
_diffrn_reflns_limit_h_min -22
_diffrn_reflns_limit_k_max 22
_diffrn_reflns_limit_k_min -22
_diffrn_reflns_limit_l_max 24
_diffrn_reflns_limit_l_min -23
_diffrn_reflns_number 52829
_diffrn_reflns_point_group_measured_fraction_full 0.998
_diffrn_reflns_point_group_measured_fraction_max 0.992
_diffrn_reflns_theta_full 25.242
_diffrn_reflns_theta_max 27.495
_diffrn_reflns_theta_min 2.369
_diffrn_source 'fine-focus sealed tube'
_exptl_absorpt_coefficient_mu 1.038
_exptl_absorpt_correction_T_max 0.7463
_exptl_absorpt_correction_T_min 0.6570
_exptl_absorpt_correction_type multi-scan
_exptl_absorpt_process_details SADABS-2016/2
_exptl_crystal_colour yellow
_exptl_crystal_density_diffrn 1.431
_exptl_crystal_description polyhedron
_exptl_crystal_F_000 2524
_exptl_crystal_size_max 0.16
_exptl_crystal_size_mid 0.12
_exptl_crystal_size_min 0.12
_refine_diff_density_max 0.926
_refine_diff_density_min -0.358
_refine_diff_density_rms 0.083
_refine_ls_abs_structure_details
;
 Flack x determined using 2341 quotients [(I+)-(I-)]/[(I+)+(I-)]
 (Parsons, Flack and Wagner, Acta Cryst. B69 (2013) 249-259).
;
_refine_ls_abs_structure_Flack -0.034(5)
_refine_ls_extinction_method none
_refine_ls_goodness_of_fit_ref 1.120
_refine_ls_hydrogen_treatment constr
_refine_ls_matrix_type full
_refine_ls_number_parameters 368
_refine_ls_number_reflns 6438
_refine_ls_number_restraints 0
_refine_ls_restrained_S_all 1.120
_refine_ls_R_factor_all 0.0577
_refine_ls_R_factor_gt 0.0425
_refine_ls_shift/su_max 0.000
_refine_ls_shift/su_mean 0.000
_refine_ls_structure_factor_coef Fsqd
_refine_ls_weighting_details 'w=1/[\s^2^(Fo^2^)+(0.0693P)^2^+4.9482P] where P=(Fo^2^+2Fc^2^)/3'
_refine_ls_weighting_scheme calc
_refine_ls_wR_factor_gt 0.1136
_refine_ls_wR_factor_ref 0.1272
_reflns_Friedel_coverage 0.822
_reflns_Friedel_fraction_full 0.998
_reflns_Friedel_fraction_max 0.991
_reflns_number_gt 5556
_reflns_number_total 6438
_reflns_threshold_expression 'I > 2\s(I)'
_cod_data_source_file d5dt00088b2.cif
_cod_data_source_block mo_DUW654A_0m_a
_cod_depositor_comments 'Adding full bibliography for 7718478--7718482.cif.'
_cod_database_code 7718480
_shelx_shelxl_version_number 2018/3
_shelx_space_group_comment
;
The symmetry employed for this shelxl refinement is uniquely defined
by the following loop, which should always be used as a source of
symmetry information in preference to the above space-group names.
They are only intended as comments.
;

loop_
_space_group_symop_operation_xyz
'x, y, z'
'-x, -y, z'
'y, -x, -z'
'-y, x, -z'
'-x+1/2, y+1/2, -z+1/2'
'x+1/2, -y+1/2, -z+1/2'
'-y+1/2, -x+1/2, z+1/2'
'y+1/2, x+1/2, z+1/2'

loop_
_atom_site_label
_atom_site_type_symbol
_atom_site_fract_x
_atom_site_fract_y
_atom_site_fract_z
_atom_site_U_iso_or_equiv
_atom_site_adp_type
_atom_site_occupancy
_atom_site_site_symmetry_order
_atom_site_calc_flag
_atom_site_refinement_flags_posn
_atom_site_refinement_flags_adp
_atom_site_refinement_flags_occupancy
_atom_site_disorder_assembly
_atom_site_disorder_group
Ru1 Ru 0.500000 0.500000 0.500000 0.02347(17) Uani 1 4 d S T P . .
Zn1 Zn 0.68099(4) 0.48841(4) 0.61500(3) 0.03117(17) Uani 1 1 d . . . . .
N1 N 0.5747(3) 0.3417(3) 0.4613(2) 0.0286(9) Uani 1 1 d . . . . .
N2 N 0.5814(2) 0.4063(2) 0.5006(3) 0.0253(8) Uani 1 1 d . . . . .
N3 N 0.6444(3) 0.4041(3) 0.5400(2) 0.0276(9) Uani 1 1 d . . . . .
N4 N 0.500000 0.500000 0.6102(3) 0.0275(11) Uani 1 2 d S T P . .
N5 N 0.5637(2) 0.4988(3) 0.6498(2) 0.0315(9) Uani 1 1 d . . . . .
N6 N 0.8050(3) 0.4746(3) 0.5916(3) 0.0380(11) Uani 1 1 d . . . . .
N7 N 0.8509(3) 0.4537(3) 0.6485(3) 0.0449(12) Uani 1 1 d . . . . .
N8 N 0.6995(3) 0.3926(3) 0.6933(3) 0.0416(12) Uani 1 1 d . . . . .
N9 N 0.7570(3) 0.4055(4) 0.7411(3) 0.0495(14) Uani 1 1 d . . . . .
N10 N 0.7237(3) 0.5696(3) 0.6940(3) 0.0406(12) Uani 1 1 d . . . . .
N11 N 0.7867(3) 0.5475(4) 0.7331(3) 0.0472(13) Uani 1 1 d . . . . .
C1 C 0.6803(3) 0.3347(3) 0.5269(3) 0.0282(10) Uani 1 1 d . . . . .
C2 C 0.6364(3) 0.2953(3) 0.4777(3) 0.0279(10) Uani 1 1 d . . . . .
C3 C 0.6582(3) 0.2199(3) 0.4547(3) 0.0356(12) Uani 1 1 d . . . . .
H3 H 0.628547 0.192809 0.420490 0.043 Uiso 1 1 calc R U . . .
C4 C 0.7238(3) 0.1877(4) 0.4839(3) 0.0393(13) Uani 1 1 d . . . . .
C5 C 0.7710(3) 0.2291(4) 0.5325(3) 0.0375(12) Uani 1 1 d . . . . .
C6 C 0.7498(3) 0.3015(3) 0.5558(3) 0.0347(12) Uani 1 1 d . . . . .
H6 H 0.779975 0.328542 0.589619 0.042 Uiso 1 1 calc R U . . .
C7 C 0.8465(4) 0.1938(4) 0.5597(4) 0.0518(16) Uani 1 1 d . . . . .
H7A H 0.881544 0.183677 0.520191 0.078 Uiso 1 1 calc R U . . .
H7B H 0.835205 0.144948 0.584063 0.078 Uiso 1 1 calc R U . . .
H7C H 0.871367 0.230235 0.592290 0.078 Uiso 1 1 calc R U . . .
C8 C 0.7465(4) 0.1055(4) 0.4635(4) 0.0530(17) Uani 1 1 d . . . . .
H8A H 0.710337 0.085918 0.427938 0.080 Uiso 1 1 calc R U . . .
H8B H 0.744445 0.071876 0.505002 0.080 Uiso 1 1 calc R U . . .
H8C H 0.799466 0.105523 0.444478 0.080 Uiso 1 1 calc R U . . .
C9 C 0.5403(3) 0.4994(4) 0.7183(2) 0.0331(10) Uani 1 1 d . . . . .
C10 C 0.5822(3) 0.4970(4) 0.7814(2) 0.0386(12) Uani 1 1 d . . . . .
H10 H 0.637396 0.494945 0.781440 0.046 Uiso 1 1 calc R U . . .
C11 C 0.5410(3) 0.4978(4) 0.8434(2) 0.0348(10) Uani 1 1 d . . . . .
C12 C 0.5841(4) 0.4912(4) 0.9118(3) 0.0437(14) Uani 1 1 d . . . . .
H12A H 0.639866 0.485159 0.902498 0.065 Uiso 1 1 calc R U . . .
H12B H 0.565083 0.445845 0.937731 0.065 Uiso 1 1 calc R U . . .
H12C H 0.575508 0.538320 0.939642 0.065 Uiso 1 1 calc R U . . .
C13 C 0.8142(4) 0.4762(4) 0.4621(3) 0.0464(15) Uani 1 1 d . . . . .
H13A H 0.856846 0.487218 0.429394 0.070 Uiso 1 1 calc R U . . .
H13B H 0.779154 0.521118 0.464079 0.070 Uiso 1 1 calc R U . . .
H13C H 0.785372 0.430458 0.445889 0.070 Uiso 1 1 calc R U . . .
C14 C 0.8469(4) 0.4608(4) 0.5338(4) 0.0424(14) Uani 1 1 d . . . . .
C15 C 0.9192(4) 0.4301(5) 0.5530(4) 0.0578(19) Uani 1 1 d . . . . .
H15 H 0.960026 0.414855 0.522345 0.069 Uiso 1 1 calc R U . . .
C16 C 0.9197(4) 0.4262(5) 0.6259(4) 0.0534(16) Uani 1 1 d . . . . .
C17 C 0.9820(5) 0.3962(7) 0.6744(5) 0.079(3) Uani 1 1 d . . . . .
H17A H 0.959921 0.356460 0.705366 0.119 Uiso 1 1 calc R U . . .
H17B H 1.002404 0.439231 0.702646 0.119 Uiso 1 1 calc R U . . .
H17C H 1.024242 0.373415 0.646651 0.119 Uiso 1 1 calc R U . . .
C18 C 0.6316(5) 0.6809(5) 0.6910(5) 0.066(2) Uani 1 1 d . . . . .
H18A H 0.629237 0.732757 0.712279 0.099 Uiso 1 1 calc R U . . .
H18B H 0.583918 0.652241 0.702065 0.099 Uiso 1 1 calc R U . . .
H18C H 0.636645 0.686059 0.639978 0.099 Uiso 1 1 calc R U . . .
C19 C 0.7002(4) 0.6379(5) 0.7193(4) 0.0526(17) Uani 1 1 d . . . . .
C20 C 0.7466(5) 0.6592(5) 0.7762(5) 0.064(2) Uani 1 1 d . . . . .
H20 H 0.742188 0.705133 0.803548 0.076 Uiso 1 1 calc R U . . .
C21 C 0.7997(5) 0.6007(5) 0.7847(4) 0.0581(19) Uani 1 1 d . . . . .
C22 C 0.8630(6) 0.5924(6) 0.8384(5) 0.078(3) Uani 1 1 d . . . . .
H22A H 0.913587 0.601870 0.816256 0.117 Uiso 1 1 calc R U . . .
H22B H 0.862003 0.539608 0.857845 0.117 Uiso 1 1 calc R U . . .
H22C H 0.854869 0.630165 0.876180 0.117 Uiso 1 1 calc R U . . .
C23 C 0.5830(4) 0.3078(4) 0.6835(4) 0.0521(17) Uani 1 1 d . . . . .
H23A H 0.558161 0.348899 0.655710 0.078 Uiso 1 1 calc R U . . .
H23B H 0.545419 0.286856 0.717219 0.078 Uiso 1 1 calc R U . . .
H23C H 0.600626 0.266152 0.652269 0.078 Uiso 1 1 calc R U . . .
C24 C 0.6514(4) 0.3410(4) 0.7222(4) 0.0492(16) Uani 1 1 d . . . . .
C25 C 0.6783(5) 0.3199(5) 0.7894(4) 0.0579(19) Uani 1 1 d . . . . .
H25 H 0.655521 0.283248 0.820617 0.069 Uiso 1 1 calc R U . . .
C26 C 0.7443(5) 0.3633(5) 0.8004(4) 0.057(2) Uani 1 1 d . . . . .
C27 C 0.7965(6) 0.3710(7) 0.8643(5) 0.077(3) Uani 1 1 d . . . . .
H27A H 0.850179 0.358442 0.851197 0.115 Uiso 1 1 calc R U . . .
H27B H 0.778891 0.335093 0.900894 0.115 Uiso 1 1 calc R U . . .
H27C H 0.794149 0.424486 0.881958 0.115 Uiso 1 1 calc R U . . .
B1 B 0.8208(5) 0.4658(5) 0.7240(4) 0.0474(17) Uani 1 1 d . . . . .
H1 H 0.869464 0.458331 0.760934 0.057 Uiso 1 1 calc R U . . .

loop_
_atom_site_aniso_label
_atom_site_aniso_U_11
_atom_site_aniso_U_22
_atom_site_aniso_U_33
_atom_site_aniso_U_23
_atom_site_aniso_U_13
_atom_site_aniso_U_12
Ru1 0.0294(2) 0.0294(2) 0.0116(3) 0.000 0.000 0.000
Zn1 0.0333(3) 0.0411(4) 0.0191(3) 0.0002(3) 0.0000(2) -0.0004(2)
N1 0.032(2) 0.037(2) 0.017(2) 0.0002(18) -0.0001(17) 0.0004(18)
N2 0.0298(19) 0.0293(19) 0.0167(17) 0.0020(18) 0.0006(19) 0.0023(14)
N3 0.029(2) 0.033(2) 0.021(2) 0.0035(17) -0.0010(18) 0.0011(17)
N4 0.028(3) 0.039(3) 0.015(2) 0.000 0.000 0.001(3)
N5 0.031(2) 0.049(2) 0.0146(17) 0.000(2) -0.0013(15) 0.000(2)
N6 0.037(2) 0.044(3) 0.033(2) -0.002(2) 0.000(2) 0.0008(19)
N7 0.035(3) 0.057(3) 0.042(3) -0.003(2) -0.005(2) 0.002(2)
N8 0.042(3) 0.055(3) 0.028(3) 0.010(2) -0.004(2) 0.001(2)
N9 0.043(3) 0.065(4) 0.040(3) 0.010(3) -0.011(2) 0.001(3)
N10 0.040(3) 0.055(3) 0.027(3) -0.009(2) -0.003(2) -0.006(2)
N11 0.045(3) 0.068(4) 0.028(3) -0.007(3) -0.007(2) -0.005(3)
C1 0.033(2) 0.027(2) 0.024(2) 0.0109(19) 0.008(2) 0.002(2)
C2 0.027(2) 0.034(3) 0.022(2) 0.0014(19) 0.0013(19) -0.0011(19)
C3 0.039(3) 0.035(3) 0.033(3) -0.001(2) 0.004(2) 0.000(2)
C4 0.038(3) 0.040(3) 0.040(3) 0.004(2) 0.006(2) 0.006(2)
C5 0.036(3) 0.040(3) 0.037(3) 0.010(2) 0.005(2) 0.004(2)
C6 0.036(3) 0.037(3) 0.031(3) 0.007(2) -0.001(2) 0.001(2)
C7 0.049(4) 0.052(4) 0.055(4) 0.006(3) -0.001(3) 0.014(3)
C8 0.055(4) 0.046(4) 0.058(5) -0.003(3) 0.001(3) 0.007(3)
C9 0.042(3) 0.039(3) 0.019(2) -0.002(3) -0.002(2) 0.000(3)
C10 0.042(3) 0.058(3) 0.016(2) 0.000(3) -0.001(2) -0.004(3)
C11 0.045(3) 0.043(3) 0.017(2) 0.002(3) -0.003(2) -0.003(3)
C12 0.054(3) 0.058(4) 0.019(2) -0.003(3) -0.001(2) -0.005(3)
C13 0.066(4) 0.046(3) 0.027(3) -0.003(2) 0.016(3) 0.001(3)
C14 0.043(3) 0.038(3) 0.045(4) -0.009(3) 0.006(3) -0.001(3)
C15 0.040(3) 0.067(4) 0.066(5) -0.015(4) 0.013(3) 0.003(3)
C16 0.044(3) 0.063(4) 0.053(4) -0.002(4) 0.000(3) 0.006(3)
C17 0.056(5) 0.107(7) 0.075(6) -0.013(5) -0.006(4) 0.024(5)
C18 0.072(5) 0.063(5) 0.062(5) -0.022(4) -0.011(4) 0.008(4)
C19 0.052(4) 0.066(4) 0.040(4) -0.017(3) 0.004(3) -0.009(3)
C20 0.062(5) 0.073(5) 0.056(5) -0.029(4) -0.001(4) -0.011(4)
C21 0.061(4) 0.076(5) 0.037(4) -0.012(4) -0.008(3) -0.019(4)
C22 0.083(6) 0.102(7) 0.047(5) -0.027(5) -0.019(5) -0.010(5)
C23 0.055(4) 0.050(4) 0.052(4) 0.014(3) 0.000(3) -0.011(3)
C24 0.053(4) 0.062(4) 0.032(3) 0.011(3) -0.005(3) -0.002(3)
C25 0.071(5) 0.058(4) 0.045(4) 0.018(3) -0.002(4) -0.004(4)
C26 0.062(4) 0.071(5) 0.039(4) 0.015(4) -0.008(3) 0.011(4)
C27 0.077(6) 0.110(7) 0.043(5) 0.023(5) -0.012(4) 0.018(5)
B1 0.043(4) 0.067(5) 0.032(4) 0.003(3) -0.013(3) -0.007(3)

loop_
_atom_type_symbol
_atom_type_description
_atom_type_scat_dispersion_real
_atom_type_scat_dispersion_imag
_atom_type_scat_source
C C 0.0033 0.0016 'International Tables Vol C Tables 4.2.6.8 and 6.1.1.4'
H H 0.0000 0.0000 'International Tables Vol C Tables 4.2.6.8 and 6.1.1.4'
B B 0.0013 0.0007 'International Tables Vol C Tables 4.2.6.8 and 6.1.1.4'
N N 0.0061 0.0033 'International Tables Vol C Tables 4.2.6.8 and 6.1.1.4'
Ru Ru -1.2594 0.8363 'International Tables Vol C Tables 4.2.6.8 and 6.1.1.4'
Zn Zn 0.2839 1.4301 'International Tables Vol C Tables 4.2.6.8 and 6.1.1.4'

loop_
_geom_angle_atom_site_label_1
_geom_angle_atom_site_label_2
_geom_angle_atom_site_label_3
_geom_angle
_geom_angle_site_symmetry_1
_geom_angle_site_symmetry_3
_geom_angle_publ_flag
N4 Ru1 N4 180.0 3_566 . ?
N4 Ru1 N2 90.32(16) 3_566 . ?
N4 Ru1 N2 89.68(16) . . ?
N4 Ru1 N2 89.68(16) 3_566 4_656 ?
N4 Ru1 N2 90.32(16) . 4_656 ?
N2 Ru1 N2 90.000(3) . 4_656 ?
N4 Ru1 N2 89.68(16) 3_566 3_566 ?
N4 Ru1 N2 90.32(16) . 3_566 ?
N2 Ru1 N2 90.003(3) . 3_566 ?
N2 Ru1 N2 179.4(3) 4_656 3_566 ?
N4 Ru1 N2 90.32(16) 3_566 2_665 ?
N4 Ru1 N2 89.68(16) . 2_665 ?
N2 Ru1 N2 179.4(3) . 2_665 ?
N2 Ru1 N2 90.002(2) 4_656 2_665 ?
N2 Ru1 N2 90.002(3) 3_566 2_665 ?
N1 Zn1 N5 88.91(18) 4_656 . ?
N1 Zn1 N3 87.75(16) 4_656 . ?
N5 Zn1 N3 89.23(18) . . ?
N1 Zn1 N10 95.0(2) 4_656 . ?
N5 Zn1 N10 92.85(19) . . ?
N3 Zn1 N10 176.5(2) . . ?
N1 Zn1 N6 96.60(18) 4_656 . ?
N5 Zn1 N6 173.50(17) . . ?
N3 Zn1 N6 94.40(18) . . ?
N10 Zn1 N6 83.3(2) . . ?
N1 Zn1 N8 176.68(19) 4_656 . ?
N5 Zn1 N8 89.4(2) . . ?
N3 Zn1 N8 89.38(19) . . ?
N10 Zn1 N8 87.9(2) . . ?
N6 Zn1 N8 85.29(19) . . ?
N2 N1 C2 106.8(4) . . ?
N2 N1 Zn1 126.6(3) . 3_566 ?
C2 N1 Zn1 126.6(4) . 3_566 ?
N3 N2 N1 111.4(4) . . ?
N3 N2 Ru1 124.3(4) . . ?
N1 N2 Ru1 124.3(4) . . ?
N2 N3 C1 107.0(4) . . ?
N2 N3 Zn1 127.3(3) . . ?
C1 N3 Zn1 125.7(4) . . ?
N5 N4 N5 110.9(5) 2_665 . ?
N5 N4 Ru1 124.5(2) 2_665 . ?
N5 N4 Ru1 124.5(2) . . ?
N4 N5 C9 107.4(4) . . ?
N4 N5 Zn1 127.2(3) . . ?
C9 N5 Zn1 125.3(3) . . ?
C14 N6 N7 107.0(5) . . ?
C14 N6 Zn1 135.3(4) . . ?
N7 N6 Zn1 114.9(4) . . ?
C16 N7 N6 109.9(6) . . ?
C16 N7 B1 129.8(6) . . ?
N6 N7 B1 120.3(5) . . ?
C24 N8 N9 106.4(5) . . ?
C24 N8 Zn1 132.5(4) . . ?
N9 N8 Zn1 115.4(4) . . ?
C26 N9 N8 110.6(6) . . ?
C26 N9 B1 130.4(6) . . ?
N8 N9 B1 118.9(5) . . ?
C19 N10 N11 106.7(5) . . ?
C19 N10 Zn1 135.4(5) . . ?
N11 N10 Zn1 117.7(4) . . ?
C21 N11 N10 109.7(6) . . ?
C21 N11 B1 129.4(7) . . ?
N10 N11 B1 119.8(5) . . ?
N3 C1 C2 107.8(5) . . ?
N3 C1 C6 130.9(5) . . ?
C2 C1 C6 121.3(5) . . ?
N1 C2 C1 107.1(5) . . ?
N1 C2 C3 131.9(5) . . ?
C1 C2 C3 121.0(5) . . ?
C4 C3 C2 117.4(6) . . ?
C3 C4 C5 122.0(6) . . ?
C3 C4 C8 118.9(6) . . ?
C5 C4 C8 119.1(6) . . ?
C6 C5 C4 120.9(6) . . ?
C6 C5 C7 118.5(6) . . ?
C4 C5 C7 120.5(6) . . ?
C5 C6 C1 117.3(6) . . ?
N5 C9 C9 107.2(3) . 2_665 ?
N5 C9 C10 131.9(5) . . ?
C9 C9 C10 120.9(3) 2_665 . ?
C11 C10 C9 118.2(5) . . ?
C10 C11 C11 120.9(3) . 2_665 ?
C10 C11 C12 119.4(5) . . ?
C11 C11 C12 119.7(3) 2_665 . ?
N6 C14 C15 109.3(6) . . ?
N6 C14 C13 121.2(6) . . ?
C15 C14 C13 129.6(6) . . ?
C16 C15 C14 106.5(6) . . ?
N7 C16 C15 107.3(6) . . ?
N7 C16 C17 123.4(7) . . ?
C15 C16 C17 129.3(7) . . ?
N10 C19 C20 109.8(7) . . ?
N10 C19 C18 123.0(7) . . ?
C20 C19 C18 127.1(8) . . ?
C21 C20 C19 106.4(7) . . ?
N11 C21 C20 107.3(7) . . ?
N11 C21 C22 123.2(8) . . ?
C20 C21 C22 129.5(7) . . ?
N8 C24 C25 110.2(6) . . ?
N8 C24 C23 122.4(6) . . ?
C25 C24 C23 127.3(7) . . ?
C26 C25 C24 105.6(7) . . ?
N9 C26 C25 107.2(7) . . ?
N9 C26 C27 121.6(8) . . ?
C25 C26 C27 131.1(8) . . ?
N11 B1 N7 110.9(6) . . ?
N11 B1 N9 108.6(6) . . ?
N7 B1 N9 110.1(6) . . ?

loop_
_geom_bond_atom_site_label_1
_geom_bond_atom_site_label_2
_geom_bond_distance
_geom_bond_site_symmetry_2
_geom_bond_publ_flag
Ru1 N4 2.102(5) 3_566 ?
Ru1 N4 2.102(5) . ?
Ru1 N2 2.134(4) . ?
Ru1 N2 2.134(4) 4_656 ?
Ru1 N2 2.134(4) 3_566 ?
Ru1 N2 2.134(4) 2_665 ?
Zn1 N1 2.114(5) 4_656 ?
Zn1 N5 2.130(4) . ?
Zn1 N3 2.131(5) . ?
Zn1 N10 2.181(5) . ?
Zn1 N6 2.191(5) . ?
Zn1 N8 2.246(5) . ?
N1 N2 1.345(7) . ?
N1 C2 1.364(7) . ?
N2 N3 1.318(7) . ?
N3 C1 1.367(7) . ?
N4 N5 1.330(5) 2_665 ?
N4 N5 1.330(5) . ?
N5 C9 1.367(6) . ?
N6 C14 1.337(8) . ?
N6 N7 1.390(7) . ?
N7 C16 1.345(9) . ?
N7 B1 1.544(10) . ?
N8 C24 1.332(9) . ?
N8 N9 1.363(8) . ?
N9 C26 1.361(9) . ?
N9 B1 1.544(10) . ?
N10 C19 1.332(9) . ?
N10 N11 1.369(8) . ?
N11 C21 1.363(9) . ?
N11 B1 1.532(10) . ?
C1 C2 1.381(8) . ?
C1 C6 1.434(8) . ?
C2 C3 1.418(8) . ?
C3 C4 1.375(8) . ?
C4 C5 1.423(9) . ?
C4 C8 1.517(9) . ?
C5 C6 1.370(9) . ?
C5 C7 1.524(9) . ?
C9 C9 1.385(11) 2_665 ?
C9 C10 1.404(7) . ?
C10 C11 1.377(7) . ?
C11 C11 1.413(11) 2_665 ?
C11 C12 1.503(7) . ?
C13 C14 1.502(9) . ?
C14 C15 1.400(10) . ?
C15 C16 1.392(11) . ?
C16 C17 1.505(11) . ?
C18 C19 1.493(11) . ?
C19 C20 1.395(11) . ?
C20 C21 1.367(12) . ?
C21 C22 1.502(11) . ?
C23 C24 1.502(10) . ?
C24 C25 1.410(10) . ?
C25 C26 1.374(12) . ?
C26 C27 1.519(11) . ?
